data_1555049
loop_
_publ_author_name
'Li, Qingrui'
'Yin, Yunnian'
'Li, Yabo'
'Zhang, Jianye'
'Huang, Mengmeng'
'Kim, Jung Keun'
'Wu, Yangjie'

_publ_section_title
;
 A simple approach to indeno-coumarins via visible-light-induced
 cyclization of aryl alkynoates with diethyl bromomalonate
;
_journal_issue 18
_journal_name_full 'Organic Chemistry Frontiers'
_journal_page_first 3238
_journal_paper_doi 10.1039/C9QO00795D
_journal_volume 6
_journal_year 2019
_chemical_formula_moiety 'C23 H22 O6'
_chemical_formula_sum 'C23 H22 O6'
_chemical_formula_weight 394.40
_space_group_crystal_system monoclinic
_space_group_IT_number 14
_space_group_name_Hall '-P 2ybc'
_space_group_name_H-M_alt 'P 1 21/c 1'
_atom_sites_solution_hydrogens geom
_atom_sites_solution_primary direct
_audit_creation_date 2018-03-07
_audit_creation_method
;
Olex2 1.2
(compiled 2017.08.10 svn.r3458 for OlexSys, GUI svn.r5381)
;
_audit_update_record
;
2018-07-29 deposited with the CCDC.	2019-07-29 downloaded from the CCDC.
;
_cell_angle_alpha 90
_cell_angle_beta 104.242(3)
_cell_angle_gamma 90
_cell_formula_units_Z 4
_cell_length_a 14.7414(4)
_cell_length_b 8.7416(3)
_cell_length_c 16.4090(5)
_cell_measurement_reflns_used 2377
_cell_measurement_temperature 293(2)
_cell_measurement_theta_max 70.6740
_cell_measurement_theta_min 5.0740
_cell_volume 2049.53(11)
_computing_cell_refinement
;
CrysAlisPro, Agilent Technologies,
Version 1.171.37.35 (release 13-08-2014 CrysAlis171 .NET)
(compiled Aug 13 2014,18:06:01)
;
_computing_data_collection
;
CrysAlisPro, Agilent Technologies,
Version 1.171.37.35 (release 13-08-2014 CrysAlis171 .NET)
(compiled Aug 13 2014,18:06:01)
;
_computing_data_reduction
;
CrysAlisPro, Agilent Technologies,
Version 1.171.37.35 (release 13-08-2014 CrysAlis171 .NET)
(compiled Aug 13 2014,18:06:01)
;
_computing_molecular_graphics 'Olex2 (Dolomanov et al., 2009)'
_computing_publication_material 'Olex2 (Dolomanov et al., 2009)'
_computing_structure_refinement 'ShelXL (Sheldrick, 2015)'
_computing_structure_solution 'ShelXS (Sheldrick, 2008)'
_diffrn_ambient_temperature 293(2)
_diffrn_detector 'CCD plate'
_diffrn_detector_area_resol_mean 16.2312
_diffrn_detector_type Eos
_diffrn_measured_fraction_theta_full 0.998
_diffrn_measured_fraction_theta_max 0.981
_diffrn_measurement_details
;
#__ type_ start__ end____ width___ exp.time_
  1 omega  -40.00  -14.00   1.0000    1.0000
omega____ theta____ kappa____ phi______ frames
    -      -33.5000   57.0000   60.0000 26

#__ type_ start__ end____ width___ exp.time_
  2 omega -108.00  -57.00   1.0000    1.0000
omega____ theta____ kappa____ phi______ frames
    -      -33.5000  178.0000   30.0000 51

#__ type_ start__ end____ width___ exp.time_
  3 omega   66.00  101.00   1.0000    1.0000
omega____ theta____ kappa____ phi______ frames
    -       36.4734   77.0000  120.0000 35

#__ type_ start__ end____ width___ exp.time_
  4 omega    8.00   41.00   1.0000    1.0000
omega____ theta____ kappa____ phi______ frames
    -       36.4734   77.0000    0.0000 33

#__ type_ start__ end____ width___ exp.time_
  5 omega    9.00  100.00   1.0000    1.0000
omega____ theta____ kappa____ phi______ frames
    -       36.4734   77.0000 -150.0000 91

#__ type_ start__ end____ width___ exp.time_
  6 omega   49.00  104.00   1.0000    1.0000
omega____ theta____ kappa____ phi______ frames
    -       36.4734   57.0000  -90.0000 55

#__ type_ start__ end____ width___ exp.time_
  7 omega   45.00   94.00   1.0000    1.0000
omega____ theta____ kappa____ phi______ frames
    -       36.4734   77.0000    0.0000 49

#__ type_ start__ end____ width___ exp.time_
  8 omega  -30.00    8.00   1.0000    1.0000
omega____ theta____ kappa____ phi______ frames
    -       36.4734  -77.0000    0.0000 38

#__ type_ start__ end____ width___ exp.time_
  9 omega   26.00   59.00   1.0000    1.0000
omega____ theta____ kappa____ phi______ frames
    -       36.4734  -77.0000    0.0000 33

#__ type_ start__ end____ width___ exp.time_
 10 omega   16.00   77.00   1.0000    1.0000
omega____ theta____ kappa____ phi______ frames
    -       36.4734  -99.0000  -90.0000 61

#__ type_ start__ end____ width___ exp.time_
 11 omega   90.00  175.00   1.0000    3.5000
omega____ theta____ kappa____ phi______ frames
    -      108.0000   61.0000 -150.0000 85

#__ type_ start__ end____ width___ exp.time_
 12 omega   54.00   93.00   1.0000    3.5000
omega____ theta____ kappa____ phi______ frames
    -      108.0000  -45.0000   30.0000 39

#__ type_ start__ end____ width___ exp.time_
 13 omega   38.00  114.00   1.0000    3.5000
omega____ theta____ kappa____ phi______ frames
    -      108.0000 -111.0000 -150.0000 76

#__ type_ start__ end____ width___ exp.time_
 14 omega   40.00  108.00   1.0000    3.5000
omega____ theta____ kappa____ phi______ frames
    -      108.0000  -94.0000  -90.0000 68

#__ type_ start__ end____ width___ exp.time_
 15 omega   61.00   87.00   1.0000    3.5000
omega____ theta____ kappa____ phi______ frames
    -      108.0000  -30.0000 -180.0000 26

#__ type_ start__ end____ width___ exp.time_
 16 omega  100.00  175.00   1.0000    3.5000
omega____ theta____ kappa____ phi______ frames
    -      108.0000  111.0000  120.0000 75

#__ type_ start__ end____ width___ exp.time_
 17 omega   70.00   95.00   1.0000    3.5000
omega____ theta____ kappa____ phi______ frames
    -      108.0000  -45.0000  -60.0000 25

#__ type_ start__ end____ width___ exp.time_
 18 omega   60.00   86.00   1.0000    3.5000
omega____ theta____ kappa____ phi______ frames
    -      108.0000  -94.0000 -150.0000 26

#__ type_ start__ end____ width___ exp.time_
 19 omega   88.00  169.00   1.0000    3.5000
omega____ theta____ kappa____ phi______ frames
    -      108.0000   45.0000  -60.0000 81
;
_diffrn_measurement_device 'four-circle diffractometer'
_diffrn_measurement_device_type 'Xcalibur, Eos, Gemini'
_diffrn_measurement_method '\w scans'
_diffrn_orient_matrix_UB_11 0.0096887000
_diffrn_orient_matrix_UB_12 0.0648257000
_diffrn_orient_matrix_UB_13 0.0889665000
_diffrn_orient_matrix_UB_21 -0.0049004000
_diffrn_orient_matrix_UB_22 0.1638313000
_diffrn_orient_matrix_UB_23 -0.0355036000
_diffrn_orient_matrix_UB_31 -0.1073045000
_diffrn_orient_matrix_UB_32 -0.0016038000
_diffrn_orient_matrix_UB_33 -0.0142665000
_diffrn_radiation_monochromator graphite
_diffrn_radiation_probe x-ray
_diffrn_radiation_type CuK\a
_diffrn_radiation_wavelength 1.54184
_diffrn_reflns_av_R_equivalents 0.0250
_diffrn_reflns_av_unetI/netI 0.0307
_diffrn_reflns_Laue_measured_fraction_full 0.998
_diffrn_reflns_Laue_measured_fraction_max 0.981
_diffrn_reflns_limit_h_max 12
_diffrn_reflns_limit_h_min -17
_diffrn_reflns_limit_k_max 10
_diffrn_reflns_limit_k_min -10
_diffrn_reflns_limit_l_max 20
_diffrn_reflns_limit_l_min -19
_diffrn_reflns_number 8150
_diffrn_reflns_point_group_measured_fraction_full 0.998
_diffrn_reflns_point_group_measured_fraction_max 0.981
_diffrn_reflns_theta_full 67.684
_diffrn_reflns_theta_max 70.895
_diffrn_reflns_theta_min 5.563
_diffrn_source 'Enhance (Cu) X-ray Source'
_exptl_absorpt_coefficient_mu 0.762
_exptl_absorpt_correction_T_max 1.00000
_exptl_absorpt_correction_T_min 0.83965
_exptl_absorpt_correction_type multi-scan
_exptl_absorpt_process_details
;
CrysAlisPro, Agilent Technologies,
Version 1.171.37.35 (release 13-08-2014 CrysAlis171 .NET)
(compiled Aug 13 2014,18:06:01)
Empirical absorption correction using spherical harmonics,
 implemented in SCALE3 ABSPACK scaling algorithm.
;
_exptl_crystal_colour colourless
_exptl_crystal_colour_primary colourless
_exptl_crystal_density_diffrn 1.278
_exptl_crystal_description block
_exptl_crystal_F_000 832
_exptl_crystal_size_max 0.23
_exptl_crystal_size_mid 0.18
_exptl_crystal_size_min 0.15
_refine_diff_density_max 0.435
_refine_diff_density_min -0.252
_refine_diff_density_rms 0.043
_refine_ls_extinction_coef 0.0019(4)
_refine_ls_extinction_expression Fc^*^=kFc[1+0.001xFc^2^\l^3^/sin(2\q)]^-1/4^
_refine_ls_extinction_method 'SHELXL-2014/7 (Sheldrick 2014'
_refine_ls_goodness_of_fit_ref 1.051
_refine_ls_hydrogen_treatment constr
_refine_ls_matrix_type full
_refine_ls_number_parameters 266
_refine_ls_number_reflns 3871
_refine_ls_number_restraints 0
_refine_ls_restrained_S_all 1.051
_refine_ls_R_factor_all 0.0794
_refine_ls_R_factor_gt 0.0626
_refine_ls_shift/su_max 0.000
_refine_ls_shift/su_mean 0.000
_refine_ls_structure_factor_coef Fsqd
_refine_ls_weighting_details 'w=1/[\s^2^(Fo^2^)+(0.1037P)^2^+0.5816P] where P=(Fo^2^+2Fc^2^)/3'
_refine_ls_weighting_scheme calc
_refine_ls_wR_factor_gt 0.1809
_refine_ls_wR_factor_ref 0.2038
_reflns_Friedel_coverage 0.000
_reflns_number_gt 2901
_reflns_number_total 3871
_reflns_threshold_expression 'I > 2\s(I)'
_cod_data_source_file c9qo00795d2.cif
_cod_data_source_block 201803161
_cod_database_code 1555049
_shelx_shelxl_version_number 2014/7
_chemical_oxdiff_formula C40H30N3O5
_shelx_space_group_comment
;
The symmetry employed for this shelxl refinement is uniquely defined
by the following loop, which should always be used as a source of
symmetry information in preference to the above space-group names.
They are only intended as comments.
;
_shelx_estimated_absorpt_t_max 0.894
_shelx_estimated_absorpt_t_min 0.844
_reflns_odcompleteness_completeness 99.90
_reflns_odcompleteness_iscentric 1
_reflns_odcompleteness_theta 66.97
_olex2_refinement_description
;
1. Fixed Uiso
 At 1.2 times of:
  All C(H) groups, All C(H,H) groups
 At 1.5 times of:
  All C(H,H,H) groups
2.a Ternary CH refined with riding coordinates:
 C17(H17)
2.b Secondary CH2 refined with riding coordinates:
 C19(H19A,H19B), C22(H22A,H22B)
2.c Aromatic/amide H refined with riding coordinates:
 C6(H6), C8(H8), C9(H9), C12(H12), C13(H13), C14(H14), C15(H15), C16(H16)
2.d Idealised Me refined as rotating group:
 C10(H10A,H10B,H10C), C20(H20A,H20B,H20C), C23(H23A,H23B,H23C)
;
_olex2_submission_special_instructions 'No special instructions were received'

loop_
_space_group_symop_operation_xyz
'x, y, z'
'-x, y+1/2, -z+1/2'
'-x, -y, -z'
'x, -y-1/2, z-1/2'

loop_
_atom_site_label
_atom_site_type_symbol
_atom_site_fract_x
_atom_site_fract_y
_atom_site_fract_z
_atom_site_U_iso_or_equiv
_atom_site_adp_type
_atom_site_occupancy
_atom_site_site_symmetry_order
_atom_site_calc_flag
_atom_site_refinement_flags_posn
C1 C 0.11829(17) 0.4860(3) 0.25885(16) 0.0596(6) Uani 1 1 d .
C2 C 0.21371(15) 0.4779(3) 0.24811(13) 0.0481(5) Uani 1 1 d .
C3 C 0.23435(15) 0.5264(2) 0.17623(13) 0.0449(5) Uani 1 1 d .
C4 C 0.16010(15) 0.5920(3) 0.10962(13) 0.0464(5) Uani 1 1 d .
C5 C 0.07099(16) 0.6061(3) 0.12360(15) 0.0525(5) Uani 1 1 d .
C6 C -0.00192(17) 0.6775(3) 0.06740(17) 0.0602(6) Uani 1 1 d .
H6 H -0.0605 0.6847 0.0789 0.072 Uiso 1 1 calc R
C7 C 0.01272(18) 0.7383(3) -0.00624(17) 0.0620(6) Uani 1 1 d .
C8 C 0.10012(19) 0.7236(3) -0.02199(16) 0.0642(7) Uani 1 1 d .
H8 H 0.1100 0.7623 -0.0719 0.077 Uiso 1 1 calc R
C9 C 0.17314(17) 0.6529(3) 0.03431(15) 0.0569(6) Uani 1 1 d .
H9 H 0.2314 0.6457 0.0222 0.068 Uiso 1 1 calc R
C10 C -0.0658(2) 0.8209(4) -0.0671(2) 0.0859(9) Uani 1 1 d .
H10A H -0.0892 0.7578 -0.1156 0.129 Uiso 1 1 calc GR
H10B H -0.0426 0.9152 -0.0841 0.129 Uiso 1 1 calc GR
H10C H -0.1153 0.8421 -0.0402 0.129 Uiso 1 1 calc GR
C11 C 0.33151(15) 0.5206(3) 0.16432(13) 0.0507(5) Uani 1 1 d .
C12 C 0.3518(2) 0.4274(4) 0.10263(18) 0.0701(7) Uani 1 1 d .
H12 H 0.3052 0.3674 0.0689 0.084 Uiso 1 1 calc R
C13 C 0.4422(3) 0.4245(5) 0.0917(2) 0.0990(13) Uani 1 1 d .
H13 H 0.4561 0.3617 0.0506 0.119 Uiso 1 1 calc R
C14 C 0.5109(2) 0.5127(6) 0.1405(3) 0.1098(15) Uani 1 1 d .
H14 H 0.5711 0.5100 0.1324 0.132 Uiso 1 1 calc R
C15 C 0.4915(2) 0.6039(5) 0.2006(2) 0.0955(12) Uani 1 1 d .
H15 H 0.5388 0.6633 0.2338 0.115 Uiso 1 1 calc R
C16 C 0.40172(18) 0.6099(4) 0.21347(17) 0.0666(7) Uani 1 1 d .
H16 H 0.3889 0.6734 0.2547 0.080 Uiso 1 1 calc R
C17 C 0.28471(16) 0.4163(3) 0.32324(14) 0.0515(5) Uani 1 1 d .
H17 H 0.3424 0.3968 0.3054 0.062 Uiso 1 1 calc R
C18 C 0.30745(18) 0.5368(3) 0.39304(16) 0.0613(6) Uani 1 1 d .
C19 C 0.3985(3) 0.5898(6) 0.5300(3) 0.1202(17) Uani 1 1 d .
H19A H 0.4655 0.5921 0.5545 0.144 Uiso 1 1 calc R
H19B H 0.3773 0.6937 0.5159 0.144 Uiso 1 1 calc R
C20 C 0.3507(6) 0.5256(6) 0.5900(3) 0.171(3) Uani 1 1 d .
H20A H 0.2869 0.5033 0.5619 0.256 Uiso 1 1 calc GR
H20B H 0.3521 0.5981 0.6343 0.256 Uiso 1 1 calc GR
H20C H 0.3815 0.4332 0.6134 0.256 Uiso 1 1 calc GR
C21 C 0.25505(19) 0.2655(3) 0.35541(15) 0.0614(6) Uani 1 1 d .
C22 C 0.1986(3) 0.0176(4) 0.3158(2) 0.0876(10) Uani 1 1 d .
H22A H 0.2469 -0.0282 0.3601 0.105 Uiso 1 1 calc R
H22B H 0.1429 0.0299 0.3367 0.105 Uiso 1 1 calc R
C23 C 0.1789(5) -0.0777(4) 0.2455(3) 0.137(2) Uani 1 1 d .
H23A H 0.1272 -0.0367 0.2038 0.206 Uiso 1 1 calc GR
H23B H 0.1632 -0.1780 0.2616 0.206 Uiso 1 1 calc GR
H23C H 0.2329 -0.0841 0.2228 0.206 Uiso 1 1 calc GR
O1 O 0.09519(14) 0.4394(3) 0.31955(13) 0.0897(8) Uani 1 1 d .
O2 O 0.05123(11) 0.5497(2) 0.19569(11) 0.0653(5) Uani 1 1 d .
O3 O 0.26907(18) 0.6556(3) 0.39155(13) 0.0890(7) Uani 1 1 d .
O4 O 0.37766(17) 0.4938(3) 0.45360(15) 0.1067(10) Uani 1 1 d .
O5 O 0.25462(19) 0.2404(3) 0.42732(13) 0.0978(8) Uani 1 1 d .
O6 O 0.23013(15) 0.1677(2) 0.29352(12) 0.0703(5) Uani 1 1 d .

loop_
_atom_site_aniso_label
_atom_site_aniso_U_11
_atom_site_aniso_U_22
_atom_site_aniso_U_33
_atom_site_aniso_U_23
_atom_site_aniso_U_13
_atom_site_aniso_U_12
C1 0.0589(13) 0.0661(15) 0.0576(13) 0.0148(12) 0.0213(11) 0.0032(11)
C2 0.0520(12) 0.0472(11) 0.0449(11) 0.0013(9) 0.0117(9) 0.0006(9)
C3 0.0509(11) 0.0418(11) 0.0420(10) -0.0050(8) 0.0116(9) -0.0043(9)
C4 0.0496(11) 0.0446(11) 0.0436(11) -0.0023(9) 0.0085(9) -0.0061(9)
C5 0.0552(12) 0.0509(12) 0.0520(12) 0.0042(10) 0.0139(10) -0.0020(10)
C6 0.0500(12) 0.0602(14) 0.0677(15) 0.0024(12) 0.0093(11) 0.0013(11)
C7 0.0663(15) 0.0523(13) 0.0584(14) 0.0052(11) -0.0019(11) -0.0019(11)
C8 0.0710(16) 0.0693(16) 0.0487(13) 0.0078(12) 0.0082(11) -0.0084(13)
C9 0.0560(13) 0.0650(15) 0.0497(12) 0.0031(11) 0.0127(10) -0.0072(11)
C10 0.0808(19) 0.079(2) 0.083(2) 0.0190(17) -0.0088(16) 0.0061(16)
C11 0.0507(12) 0.0590(13) 0.0428(11) 0.0041(10) 0.0120(9) -0.0016(10)
C12 0.0698(16) 0.0836(19) 0.0619(15) -0.0040(14) 0.0255(13) 0.0096(14)
C13 0.088(2) 0.134(3) 0.090(2) 0.013(2) 0.050(2) 0.033(2)
C14 0.0583(18) 0.172(4) 0.109(3) 0.041(3) 0.039(2) 0.016(2)
C15 0.0551(16) 0.129(3) 0.096(2) 0.030(2) 0.0059(16) -0.0217(18)
C16 0.0587(14) 0.0772(18) 0.0610(15) 0.0045(13) 0.0092(11) -0.0138(13)
C17 0.0556(12) 0.0568(13) 0.0431(11) 0.0011(10) 0.0137(9) 0.0036(10)
C18 0.0599(14) 0.0721(17) 0.0511(13) -0.0058(12) 0.0119(11) 0.0056(12)
C19 0.099(3) 0.140(4) 0.096(3) -0.062(3) -0.024(2) 0.023(3)
C20 0.313(9) 0.112(4) 0.084(3) -0.030(3) 0.046(4) 0.010(5)
C21 0.0712(15) 0.0643(15) 0.0457(12) 0.0082(11) 0.0091(11) 0.0017(12)
C22 0.110(2) 0.0579(17) 0.102(2) 0.0050(17) 0.039(2) -0.0081(17)
C23 0.238(6) 0.061(2) 0.090(3) 0.004(2) -0.003(3) -0.009(3)
O1 0.0708(12) 0.126(2) 0.0821(14) 0.0437(13) 0.0380(11) 0.0128(12)
O2 0.0509(9) 0.0829(13) 0.0658(10) 0.0194(9) 0.0215(8) 0.0057(8)
O3 0.1245(18) 0.0708(13) 0.0671(13) -0.0098(10) 0.0151(12) 0.0222(13)
O4 0.0915(15) 0.123(2) 0.0832(15) -0.0444(15) -0.0217(12) 0.0365(15)
O5 0.139(2) 0.0986(17) 0.0531(11) 0.0174(12) 0.0179(12) -0.0070(15)
O6 0.0969(14) 0.0561(10) 0.0575(10) 0.0025(8) 0.0185(10) -0.0071(9)

loop_
_atom_type_symbol
_atom_type_description
_atom_type_scat_dispersion_real
_atom_type_scat_dispersion_imag
_atom_type_scat_source
C C 0.0181 0.0091 'International Tables Vol C Tables 4.2.6.8 and 6.1.1.4'
H H 0.0000 0.0000 'International Tables Vol C Tables 4.2.6.8 and 6.1.1.4'
O O 0.0492 0.0322 'International Tables Vol C Tables 4.2.6.8 and 6.1.1.4'

loop_
_geom_angle_atom_site_label_1
_geom_angle_atom_site_label_2
_geom_angle_atom_site_label_3
_geom_angle
O1 C1 C2 124.2(2)
O1 C1 O2 118.0(2)
O2 C1 C2 117.9(2)
C1 C2 C17 114.45(19)
C3 C2 C1 121.2(2)
C3 C2 C17 124.3(2)
C2 C3 C4 119.09(19)
C2 C3 C11 122.0(2)
C4 C3 C11 118.82(18)
C5 C4 C3 118.35(19)
C5 C4 C9 116.8(2)
C9 C4 C3 124.7(2)
C6 C5 C4 122.7(2)
O2 C5 C4 121.1(2)
O2 C5 C6 116.2(2)
C5 C6 H6 120.2
C5 C6 C7 119.6(2)
C7 C6 H6 120.2
C6 C7 C10 120.1(3)
C8 C7 C6 118.7(2)
C8 C7 C10 121.2(3)
C7 C8 H8 119.1
C9 C8 C7 121.8(2)
C9 C8 H8 119.1
C4 C9 H9 119.8
C8 C9 C4 120.4(2)
C8 C9 H9 119.8
C7 C10 H10A 109.5
C7 C10 H10B 109.5
C7 C10 H10C 109.5
H10A C10 H10B 109.5
H10A C10 H10C 109.5
H10B C10 H10C 109.5
C12 C11 C3 120.1(2)
C16 C11 C3 120.5(2)
C16 C11 C12 119.4(2)
C11 C12 H12 120.3
C11 C12 C13 119.4(3)
C13 C12 H12 120.3
C12 C13 H13 119.6
C14 C13 C12 120.7(4)
C14 C13 H13 119.6
C13 C14 H14 119.9
C15 C14 C13 120.1(3)
C15 C14 H14 119.9
C14 C15 H15 119.6
C14 C15 C16 120.8(3)
C16 C15 H15 119.6
C11 C16 C15 119.5(3)
C11 C16 H16 120.3
C15 C16 H16 120.3
C2 C17 H17 107.3
C2 C17 C18 110.2(2)
C2 C17 C21 113.1(2)
C18 C17 H17 107.3
C21 C17 H17 107.3
C21 C17 C18 111.4(2)
O3 C18 C17 125.0(2)
O3 C18 O4 123.9(3)
O4 C18 C17 111.0(2)
H19A C19 H19B 108.3
C20 C19 H19A 109.9
C20 C19 H19B 109.9
C20 C19 O4 108.7(4)
O4 C19 H19A 109.9
O4 C19 H19B 109.9
C19 C20 H20A 109.5
C19 C20 H20B 109.5
C19 C20 H20C 109.5
H20A C20 H20B 109.5
H20A C20 H20C 109.5
H20B C20 H20C 109.5
O5 C21 C17 124.7(3)
O5 C21 O6 125.0(3)
O6 C21 C17 110.2(2)
H22A C22 H22B 108.2
C23 C22 H22A 109.7
C23 C22 H22B 109.7
C23 C22 O6 110.0(3)
O6 C22 H22A 109.7
O6 C22 H22B 109.7
C22 C23 H23A 109.5
C22 C23 H23B 109.5
C22 C23 H23C 109.5
H23A C23 H23B 109.5
H23A C23 H23C 109.5
H23B C23 H23C 109.5
C1 O2 C5 122.17(18)
C18 O4 C19 116.4(3)
C21 O6 C22 115.8(2)

loop_
_geom_bond_atom_site_label_1
_geom_bond_atom_site_label_2
_geom_bond_distance
C1 C2 1.462(3)
C1 O1 1.200(3)
C1 O2 1.363(3)
C2 C3 1.357(3)
C2 C17 1.507(3)
C3 C4 1.460(3)
C3 C11 1.493(3)
C4 C5 1.393(3)
C4 C9 1.402(3)
C5 C6 1.381(3)
C5 O2 1.377(3)
C6 H6 0.9300
C6 C7 1.385(4)
C7 C8 1.381(4)
C7 C10 1.513(4)
C8 H8 0.9300
C8 C9 1.380(4)
C9 H9 0.9300
C10 H10A 0.9600
C10 H10B 0.9600
C10 H10C 0.9600
C11 C12 1.388(4)
C11 C16 1.386(3)
C12 H12 0.9300
C12 C13 1.388(4)
C13 H13 0.9300
C13 C14 1.365(6)
C14 H14 0.9300
C14 C15 1.352(6)
C15 H15 0.9300
C15 C16 1.391(4)
C16 H16 0.9300
C17 H17 0.9800
C17 C18 1.532(3)
C17 C21 1.524(4)
C18 O3 1.180(3)
C18 O4 1.301(3)
C19 H19A 0.9700
C19 H19B 0.9700
C19 C20 1.457(7)
C19 O4 1.477(4)
C20 H20A 0.9600
C20 H20B 0.9600
C20 H20C 0.9600
C21 O5 1.202(3)
C21 O6 1.309(3)
C22 H22A 0.9700
C22 H22B 0.9700
C22 C23 1.394(5)
C22 O6 1.468(4)
C23 H23A 0.9600
C23 H23B 0.9600
C23 H23C 0.9600

loop_
_geom_torsion_atom_site_label_1
_geom_torsion_atom_site_label_2
_geom_torsion_atom_site_label_3
_geom_torsion_atom_site_label_4
_geom_torsion
C1 C2 C3 C4 1.9(3)
C1 C2 C3 C11 179.4(2)
C1 C2 C17 C18 -74.6(3)
C1 C2 C17 C21 50.8(3)
C2 C1 O2 C5 -0.2(4)
C2 C3 C4 C5 1.8(3)
C2 C3 C4 C9 176.8(2)
C2 C3 C11 C12 115.8(3)
C2 C3 C11 C16 -65.4(3)
C2 C17 C18 O3 6.3(4)
C2 C17 C18 O4 -171.3(2)
C2 C17 C21 O5 -128.9(3)
C2 C17 C21 O6 51.1(3)
C3 C2 C17 C18 103.9(3)
C3 C2 C17 C21 -130.7(2)
C3 C4 C5 C6 174.7(2)
C3 C4 C5 O2 -4.7(3)
C3 C4 C9 C8 -174.8(2)
C3 C11 C12 C13 179.3(3)
C3 C11 C16 C15 -179.3(3)
C4 C3 C11 C12 -66.6(3)
C4 C3 C11 C16 112.1(3)
C4 C5 C6 C7 0.0(4)
C4 C5 O2 C1 4.0(4)
C5 C4 C9 C8 0.3(4)
C5 C6 C7 C8 1.0(4)
C5 C6 C7 C10 -178.2(3)
C6 C5 O2 C1 -175.5(2)
C6 C7 C8 C9 -1.3(4)
C7 C8 C9 C4 0.7(4)
C9 C4 C5 C6 -0.6(4)
C9 C4 C5 O2 179.9(2)
C10 C7 C8 C9 177.8(3)
C11 C3 C4 C5 -175.9(2)
C11 C3 C4 C9 -0.9(3)
C11 C12 C13 C14 -0.4(5)
C12 C11 C16 C15 -0.5(4)
C12 C13 C14 C15 0.2(6)
C13 C14 C15 C16 -0.3(6)
C14 C15 C16 C11 0.4(5)
C16 C11 C12 C13 0.5(4)
C17 C2 C3 C4 -176.5(2)
C17 C2 C3 C11 1.0(3)
C17 C18 O4 C19 -171.9(3)
C17 C21 O6 C22 -179.2(2)
C18 C17 C21 O5 -4.1(4)
C18 C17 C21 O6 175.9(2)
C20 C19 O4 C18 93.9(5)
C21 C17 C18 O3 -120.1(3)
C21 C17 C18 O4 62.4(3)
C23 C22 O6 C21 -176.9(4)
O1 C1 C2 C3 177.0(3)
O1 C1 C2 C17 -4.5(4)
O1 C1 O2 C5 -179.9(3)
O2 C1 C2 C3 -2.7(4)
O2 C1 C2 C17 175.9(2)
O2 C5 C6 C7 179.5(2)
O3 C18 O4 C19 10.5(5)
O5 C21 O6 C22 0.8(4)
